data_4029703
loop_
_publ_author_name
'Grirrane, Abdessamad'
'Garcia, Hermenegildo'
'Alvarez, Eleuterio'

_publ_section_title
;
 Isolation and X-ray characterization of palladium-N complexes in the
 guanylation of aromatic amines. Mechanistic implications.
;
_journal_name_full 'Beilstein journal of organic chemistry'
_journal_page_first 1455
_journal_page_last 1462
_journal_paper_doi 10.3762/bjoc.9.165
_journal_volume 9
_journal_year 2013
_chemical_formula_moiety 'C26 H38 Cl2 F2 I2 N6 Pd'
_chemical_formula_sum 'C26 H38 Cl2 F2 I2 N6 Pd'
_chemical_formula_weight 903.72
_chemical_name_systematic
; 
 ? 
;
_space_group_IT_number 14
_symmetry_cell_setting monoclinic
_symmetry_space_group_name_Hall '-P 2ybc'
_symmetry_space_group_name_H-M 'P 1 21/c 1'
_atom_sites_solution_hydrogens geom
_atom_sites_solution_primary direct
_atom_sites_solution_secondary difmap
_audit_creation_method SHELXL-97
_cell_angle_alpha 90.00
_cell_angle_beta 114.6710(10)
_cell_angle_gamma 90.00
_cell_formula_units_Z 6
_cell_length_a 24.0900(11)
_cell_length_b 11.4512(5)
_cell_length_c 20.3122(8)
_cell_measurement_reflns_used 6121
_cell_measurement_temperature 173(2)
_cell_measurement_theta_max 22.39
_cell_measurement_theta_min 2.21
_cell_volume 5091.8(4)
_computing_cell_refinement 'APEX2 Software Suite (Bruker, 2007)'
_computing_data_collection 'APEX2 Software Suite (Bruker, 2007)'
_computing_data_reduction 'APEX2 Software Suite (Bruker, 2007)'
_computing_molecular_graphics 'SHELXTL (Sheldrick, 2008)'
_computing_publication_material 'SHELXTL and publCIF (Westrip, 2010)'
_computing_structure_refinement 'SHELXL97 (Sheldrick, 2008)'
_computing_structure_solution 'SIR2002 (Burla et al., 2003)'
_diffrn_ambient_temperature 173(2)
_diffrn_detector_area_resol_mean 8.26
_diffrn_measured_fraction_theta_full 0.998
_diffrn_measured_fraction_theta_max 0.998
_diffrn_measurement_device_type
;
 Bruker-Nonius X8kappa APEX II CCD area detector
;
_diffrn_measurement_method 'phi and omega scans with narrow frames'
_diffrn_radiation_monochromator graphite
_diffrn_radiation_source 'fine-focus sealed tube'
_diffrn_radiation_type MoK\a
_diffrn_radiation_wavelength 0.71073
_diffrn_reflns_av_R_equivalents 0.0636
_diffrn_reflns_av_sigmaI/netI 0.0704
_diffrn_reflns_limit_h_max 28
_diffrn_reflns_limit_h_min -28
_diffrn_reflns_limit_k_max 13
_diffrn_reflns_limit_k_min -13
_diffrn_reflns_limit_l_max 24
_diffrn_reflns_limit_l_min -20
_diffrn_reflns_number 53653
_diffrn_reflns_theta_full 25.25
_diffrn_reflns_theta_max 25.25
_diffrn_reflns_theta_min 2.01
_diffrn_standards_decay_% 0
_exptl_absorpt_coefficient_mu 2.559
_exptl_absorpt_correction_T_max 0.8154
_exptl_absorpt_correction_T_min 0.7819
_exptl_absorpt_correction_type multi-scan
_exptl_absorpt_process_details
;
program SADABS, Bruker (2001).
;
_exptl_crystal_colour red
_exptl_crystal_density_diffrn 1.768
_exptl_crystal_density_method 'not measured'
_exptl_crystal_description prism
_exptl_crystal_F_000 2640
_exptl_crystal_size_max 0.10
_exptl_crystal_size_mid 0.10
_exptl_crystal_size_min 0.08
_refine_diff_density_max 1.902
_refine_diff_density_min -1.513
_refine_diff_density_rms 0.127
_refine_ls_extinction_method none
_refine_ls_goodness_of_fit_ref 1.071
_refine_ls_hydrogen_treatment mixed
_refine_ls_matrix_type full
_refine_ls_number_parameters 556
_refine_ls_number_reflns 9183
_refine_ls_number_restraints 6
_refine_ls_restrained_S_all 1.095
_refine_ls_R_factor_all 0.0675
_refine_ls_R_factor_gt 0.0452
_refine_ls_shift/su_max 0.001
_refine_ls_shift/su_mean 0.000
_refine_ls_structure_factor_coef Fsqd
_refine_ls_weighting_details 'calc w=1/[\s^2^(Fo^2^)+(0.0190P)^2^+15.6467P] where P=(Fo^2^+2Fc^2^)/3'
_refine_ls_weighting_scheme calc
_refine_ls_wR_factor_gt 0.1072
_refine_ls_wR_factor_ref 0.1160
_reflns_number_gt 6888
_reflns_number_total 9183
_reflns_threshold_expression >2sigma(I)
_cod_data_source_file 1860-5397-9-165-S2.cif
_cod_data_source_block 4c
_cod_depositor_comments
;
The following automatic conversions were performed:

'_symmetry_cell_setting' value 'Monoclinic' changed to 'monoclinic'
according to
/usr/data/users/saulius/automatic-downloads/retrospective/Beilstein/lib/dictionaries/cif_core.dic
dictionary named 'cif_core.dic' version 2.4.2 from 2011-04-26.

Automatic conversion script
Id: cif_fix_values 2281 2013-09-26 08:29:07Z andrius 
;
_cod_original_sg_symbol_H-M 'P 21/c'
_cod_database_code 4029703

loop_
_symmetry_equiv_pos_as_xyz
'x, y, z'
'-x, y+1/2, -z+1/2'
'-x, -y, -z'
'x, -y-1/2, z-1/2'

loop_
_atom_site_label
_atom_site_type_symbol
_atom_site_fract_x
_atom_site_fract_y
_atom_site_fract_z
_atom_site_U_iso_or_equiv
_atom_site_adp_type
_atom_site_occupancy
_atom_site_symmetry_multiplicity
_atom_site_calc_flag
_atom_site_refinement_flags
I1 I 0.19652(2) 1.25245(5) 0.02790(2) 0.04838(15) Uani 1 1 d U
I2 I 0.17662(2) 0.82086(6) 0.70879(3) 0.06087(17) Uani 1 1 d U
Pd1 Pd 0.168658(19) 1.02074(4) 0.35222(2) 0.02840(12) Uani 1 1 d U
Cl1 Cl 0.23715(7) 1.17599(14) 0.39444(9) 0.0375(4) Uani 1 1 d U
Cl2 Cl 0.10421(8) 0.86450(15) 0.30054(9) 0.0447(4) Uani 1 1 d U
F1 F 0.1111(2) 1.3511(4) 0.2266(2) 0.0561(10) Uani 1 1 d U
F2 F 0.31848(17) 0.9266(4) 0.5715(2) 0.0589(11) Uani 1 1 d U
N1 N 0.1109(2) 1.1235(5) 0.2729(3) 0.0333(9) Uani 1 1 d U
N2 N 0.0578(2) 1.1844(5) 0.3375(3) 0.0379(10) Uani 1 1 d DU
H2N H 0.089(2) 1.163(6) 0.375(2) 0.057 Uiso 1 1 d D
N3 N 0.0094(2) 1.1831(5) 0.2122(3) 0.0365(10) Uani 1 1 d DU
H3N H -0.016(2) 1.225(5) 0.220(4) 0.055 Uiso 1 1 d D
N4 N 0.2248(2) 0.9140(5) 0.4315(3) 0.0364(10) Uani 1 1 d U
N5 N 0.2919(3) 0.9130(5) 0.3798(3) 0.0464(11) Uani 1 1 d DU
H5N H 0.287(4) 0.9866(11) 0.376(4) 0.070 Uiso 1 1 d D
N6 N 0.2932(2) 0.7562(5) 0.4520(3) 0.0440(11) Uani 1 1 d DU
H6N H 0.3287(15) 0.739(7) 0.456(4) 0.066 Uiso 1 1 d D
C1 C 0.0586(3) 1.1631(5) 0.2729(3) 0.0334(10) Uani 1 1 d U
C2 C 0.1262(3) 1.1503(6) 0.2147(3) 0.0348(10) Uani 1 1 d U
C3 C 0.1278(3) 1.2655(6) 0.1932(4) 0.0402(11) Uani 1 1 d U
C4 C 0.1469(3) 1.2967(6) 0.1401(4) 0.0422(12) Uani 1 1 d U
H4 H 0.1474 1.3760 0.1267 0.051 Uiso 1 1 calc R
C5 C 0.1651(3) 1.2086(6) 0.1072(4) 0.0418(12) Uani 1 1 d U
C6 C 0.1649(3) 1.0931(6) 0.1272(3) 0.0419(12) Uani 1 1 d U
H6 H 0.1779 1.0336 0.1042 0.050 Uiso 1 1 calc R
C7 C 0.1457(3) 1.0642(6) 0.1806(3) 0.0396(12) Uani 1 1 d U
H7 H 0.1459 0.9847 0.1942 0.048 Uiso 1 1 calc R
C8 C 0.0045(3) 1.1695(6) 0.3553(4) 0.0417(13) Uani 1 1 d U
H8 H -0.0335 1.1717 0.3092 0.050 Uiso 1 1 calc R
C9 C 0.0078(4) 1.0522(7) 0.3910(5) 0.0612(19) Uani 1 1 d U
H9A H 0.0069 0.9898 0.3576 0.092 Uiso 1 1 calc R
H9B H -0.0272 1.0437 0.4035 0.092 Uiso 1 1 calc R
H9C H 0.0458 1.0472 0.4352 0.092 Uiso 1 1 calc R
C10 C 0.0023(3) 1.2688(7) 0.4026(4) 0.0540(17) Uani 1 1 d U
H10A H 0.0409 1.2721 0.4461 0.081 Uiso 1 1 calc R
H10B H -0.0315 1.2565 0.4167 0.081 Uiso 1 1 calc R
H10C H -0.0039 1.3424 0.3758 0.081 Uiso 1 1 calc R
C11 C -0.0135(3) 1.1022(6) 0.1502(4) 0.0452(13) Uani 1 1 d U
H11 H 0.0183 1.0408 0.1588 0.054 Uiso 1 1 calc R
C12 C -0.0705(3) 1.0424(8) 0.1469(5) 0.067(2) Uani 1 1 d U
H12A H -0.0608 0.9978 0.1915 0.101 Uiso 1 1 calc R
H12B H -0.0862 0.9894 0.1052 0.101 Uiso 1 1 calc R
H12C H -0.1016 1.1012 0.1418 0.101 Uiso 1 1 calc R
C13 C -0.0237(4) 1.1642(8) 0.0803(4) 0.071(2) Uani 1 1 d U
H13A H -0.0545 1.2254 0.0708 0.106 Uiso 1 1 calc R
H13B H -0.0378 1.1079 0.0403 0.106 Uiso 1 1 calc R
H13C H 0.0148 1.1994 0.0846 0.106 Uiso 1 1 calc R
C14 C 0.2704(3) 0.8585(6) 0.4231(4) 0.0395(11) Uani 1 1 d U
C15 C 0.2146(3) 0.9004(6) 0.4949(3) 0.0364(11) Uani 1 1 d U
C16 C 0.2607(3) 0.9058(6) 0.5637(3) 0.0407(12) Uani 1 1 d U
C17 C 0.2516(3) 0.8865(6) 0.6253(4) 0.0434(12) Uani 1 1 d U
H17 H 0.2851 0.8871 0.6716 0.052 Uiso 1 1 calc R
C18 C 0.1929(3) 0.8664(6) 0.6185(3) 0.0412(12) Uani 1 1 d U
C19 C 0.1456(3) 0.8692(6) 0.5516(3) 0.0398(12) Uani 1 1 d U
H19 H 0.1049 0.8595 0.5468 0.048 Uiso 1 1 calc R
C20 C 0.1564(3) 0.8860(6) 0.4906(3) 0.0378(12) Uani 1 1 d U
H20 H 0.1227 0.8877 0.4444 0.045 Uiso 1 1 calc R
C21 C 0.3353(3) 0.8700(7) 0.3528(4) 0.0516(14) Uani 1 1 d U
H21 H 0.3312 0.7833 0.3473 0.062 Uiso 1 1 calc R
C22 C 0.3180(4) 0.9249(8) 0.2790(5) 0.081(2) Uani 1 1 d U
H22A H 0.2764 0.9013 0.2465 0.121 Uiso 1 1 calc R
H22B H 0.3465 0.8988 0.2590 0.121 Uiso 1 1 calc R
H22C H 0.3199 1.0102 0.2838 0.121 Uiso 1 1 calc R
C23 C 0.3997(4) 0.8997(8) 0.4045(6) 0.081(2) Uani 1 1 d U
H23A H 0.4041 0.9847 0.4098 0.122 Uiso 1 1 calc R
H23B H 0.4282 0.8694 0.3856 0.122 Uiso 1 1 calc R
H23C H 0.4087 0.8643 0.4518 0.122 Uiso 1 1 calc R
C24 C 0.2616(3) 0.6628(6) 0.4720(4) 0.0457(13) Uani 1 1 d U
H24 H 0.2221 0.6939 0.4697 0.055 Uiso 1 1 calc R
C25 C 0.2485(4) 0.5606(7) 0.4211(4) 0.0578(18) Uani 1 1 d U
H25A H 0.2229 0.5863 0.3716 0.087 Uiso 1 1 calc R
H25B H 0.2270 0.4999 0.4354 0.087 Uiso 1 1 calc R
H25C H 0.2870 0.5291 0.4231 0.087 Uiso 1 1 calc R
C26 C 0.3015(4) 0.6258(8) 0.5500(4) 0.073(2) Uani 1 1 d U
H26A H 0.3394 0.5908 0.5522 0.109 Uiso 1 1 calc R
H26B H 0.2795 0.5685 0.5659 0.109 Uiso 1 1 calc R
H26C H 0.3113 0.6943 0.5817 0.109 Uiso 1 1 calc R
I3 I 0.57633(2) 0.16869(4) 0.23043(3) 0.04926(14) Uani 1 1 d U
Pd2 Pd 0.5000 0.5000 0.5000 0.03928(19) Uani 1 2 d SU
Cl3 Cl 0.41006(8) 0.59587(15) 0.43170(9) 0.0465(4) Uani 1 1 d U
F3 F 0.4849(2) 0.1182(4) 0.4283(2) 0.0613(11) Uani 1 1 d U
N7 N 0.4638(3) 0.3519(5) 0.4415(3) 0.0447(10) Uani 1 1 d U
N8 N 0.3895(3) 0.2986(6) 0.4856(4) 0.0691(14) Uani 1 1 d DU
H8N H 0.3629 0.2365 0.4720 0.104 Uiso 1 1 d RD
N9 N 0.3677(3) 0.2712(6) 0.3691(4) 0.0555(12) Uani 1 1 d DU
H9N H 0.339(3) 0.230(6) 0.370(5) 0.083 Uiso 1 1 d D
C27 C 0.4095(4) 0.3083(6) 0.4333(4) 0.0522(12) Uani 1 1 d U
C28 C 0.4899(3) 0.3117(6) 0.3944(3) 0.0391(10) Uani 1 1 d U
C29 C 0.5006(3) 0.1949(6) 0.3887(4) 0.0424(11) Uani 1 1 d U
C30 C 0.5258(3) 0.1523(6) 0.3444(4) 0.0411(12) Uani 1 1 d U
H30 H 0.5314 0.0707 0.3412 0.049 Uiso 1 1 calc R
C31 C 0.5431(3) 0.2300(6) 0.3049(4) 0.0395(12) Uani 1 1 d U
C32 C 0.5360(3) 0.3490(6) 0.3106(4) 0.0418(12) Uani 1 1 d U
H32 H 0.5485 0.4028 0.2838 0.050 Uiso 1 1 calc R
C33 C 0.5103(3) 0.3878(6) 0.3560(4) 0.0431(12) Uani 1 1 d U
H33 H 0.5066 0.4695 0.3613 0.052 Uiso 1 1 calc R
C34 C 0.4256(5) 0.2809(8) 0.5578(5) 0.0720(17) Uani 1 1 d U
H34 H 0.4672 0.3137 0.5705 0.086 Uiso 1 1 calc R
C35 C 0.3944(4) 0.3459(8) 0.6019(5) 0.0669(19) Uani 1 1 d U
H35A H 0.3930 0.4299 0.5921 0.100 Uiso 1 1 calc R
H35B H 0.4181 0.3319 0.6538 0.100 Uiso 1 1 calc R
H35C H 0.3528 0.3163 0.5872 0.100 Uiso 1 1 calc R
C36 C 0.4302(5) 0.1505(8) 0.5761(6) 0.089(2) Uani 1 1 d U
H36A H 0.3892 0.1186 0.5628 0.134 Uiso 1 1 calc R
H36B H 0.4547 0.1399 0.6282 0.134 Uiso 1 1 calc R
H36C H 0.4498 0.1096 0.5490 0.134 Uiso 1 1 calc R
C37 C 0.3516(4) 0.3343(7) 0.3009(4) 0.0554(15) Uani 1 1 d U
H37 H 0.3842 0.3936 0.3090 0.066 Uiso 1 1 calc R
C38 C 0.2928(4) 0.3988(8) 0.2809(5) 0.072(2) Uani 1 1 d U
H38A H 0.2601 0.3432 0.2747 0.109 Uiso 1 1 calc R
H38B H 0.2828 0.4413 0.2355 0.109 Uiso 1 1 calc R
H38C H 0.2970 0.4543 0.3194 0.109 Uiso 1 1 calc R
C39 C 0.3498(5) 0.2544(9) 0.2407(5) 0.090(3) Uani 1 1 d U
H39A H 0.3888 0.2130 0.2561 0.135 Uiso 1 1 calc R
H39B H 0.3427 0.3008 0.1974 0.135 Uiso 1 1 calc R
H39C H 0.3166 0.1976 0.2296 0.135 Uiso 1 1 calc R

loop_
_atom_site_aniso_label
_atom_site_aniso_U_11
_atom_site_aniso_U_22
_atom_site_aniso_U_33
_atom_site_aniso_U_23
_atom_site_aniso_U_13
_atom_site_aniso_U_12
I1 0.0392(2) 0.0743(4) 0.0396(3) 0.0138(2) 0.0243(2) 0.0027(2)
I2 0.0549(3) 0.0960(4) 0.0368(3) 0.0064(3) 0.0242(2) -0.0022(3)
Pd1 0.0243(2) 0.0355(3) 0.0296(3) 0.0044(2) 0.01530(19) 0.00220(19)
Cl1 0.0349(8) 0.0433(9) 0.0410(9) -0.0058(7) 0.0225(7) -0.0063(7)
Cl2 0.0469(9) 0.0488(10) 0.0439(9) -0.0064(8) 0.0245(8) -0.0158(8)
F1 0.076(3) 0.048(2) 0.065(3) -0.0029(19) 0.050(2) -0.001(2)
F2 0.0323(18) 0.093(3) 0.053(2) -0.003(2) 0.0189(17) -0.007(2)
N1 0.0288(19) 0.042(2) 0.034(2) 0.0051(18) 0.0180(16) 0.0055(18)
N2 0.031(2) 0.052(3) 0.037(2) 0.001(2) 0.0203(18) 0.005(2)
N3 0.031(2) 0.044(3) 0.038(2) 0.002(2) 0.0173(18) 0.0123(19)
N4 0.029(2) 0.045(2) 0.040(2) 0.0090(19) 0.0195(16) 0.0053(18)
N5 0.044(2) 0.042(3) 0.069(3) 0.011(2) 0.039(2) 0.008(2)
N6 0.035(2) 0.047(2) 0.055(3) 0.013(2) 0.024(2) 0.010(2)
C1 0.029(2) 0.040(2) 0.035(2) 0.006(2) 0.0169(17) 0.0048(19)
C2 0.031(2) 0.047(2) 0.034(2) 0.0076(19) 0.0212(18) 0.005(2)
C3 0.040(3) 0.045(2) 0.041(3) 0.005(2) 0.023(2) 0.003(2)
C4 0.042(3) 0.049(3) 0.041(3) 0.008(2) 0.023(2) 0.001(2)
C5 0.038(3) 0.054(3) 0.039(3) 0.008(2) 0.022(2) 0.003(2)
C6 0.043(3) 0.053(3) 0.039(3) 0.006(2) 0.026(2) 0.008(2)
C7 0.040(3) 0.048(3) 0.038(3) 0.009(2) 0.024(2) 0.009(2)
C8 0.034(3) 0.054(3) 0.048(3) 0.002(2) 0.028(2) 0.006(3)
C9 0.053(4) 0.060(4) 0.085(5) 0.017(4) 0.042(4) 0.009(3)
C10 0.052(4) 0.064(4) 0.062(4) -0.010(3) 0.040(3) -0.003(3)
C11 0.038(3) 0.055(3) 0.041(3) -0.004(2) 0.015(2) 0.011(2)
C12 0.043(4) 0.078(5) 0.081(5) -0.025(4) 0.026(4) -0.005(3)
C13 0.073(5) 0.087(6) 0.040(3) 0.005(3) 0.011(4) 0.014(4)
C14 0.033(2) 0.041(2) 0.051(3) 0.009(2) 0.0245(19) 0.0060(19)
C15 0.031(2) 0.046(3) 0.036(2) 0.007(2) 0.0174(17) 0.005(2)
C16 0.030(2) 0.055(3) 0.040(2) 0.001(2) 0.0170(19) 0.001(2)
C17 0.037(2) 0.056(3) 0.035(2) 0.001(3) 0.013(2) -0.001(2)
C18 0.039(2) 0.051(3) 0.035(2) 0.000(2) 0.018(2) -0.002(2)
C19 0.033(2) 0.052(3) 0.038(2) 0.004(2) 0.0190(19) 0.000(2)
C20 0.029(2) 0.050(3) 0.036(2) 0.007(2) 0.0153(19) 0.003(2)
C21 0.049(3) 0.044(3) 0.080(4) 0.007(3) 0.045(3) 0.008(3)
C22 0.100(5) 0.081(6) 0.096(5) 0.024(4) 0.076(4) 0.031(5)
C23 0.045(3) 0.071(5) 0.134(6) -0.027(5) 0.043(4) -0.008(4)
C24 0.045(3) 0.044(3) 0.053(3) 0.014(2) 0.025(3) 0.010(2)
C25 0.062(4) 0.054(4) 0.061(4) 0.003(3) 0.030(4) 0.001(3)
C26 0.095(6) 0.061(5) 0.051(3) 0.021(3) 0.019(4) 0.011(4)
I3 0.0409(3) 0.0566(3) 0.0559(3) -0.0110(2) 0.0259(2) 0.0003(2)
Pd2 0.0455(4) 0.0400(4) 0.0294(4) -0.0010(3) 0.0127(3) 0.0151(3)
Cl3 0.0418(9) 0.0485(10) 0.0464(10) 0.0048(8) 0.0156(8) 0.0160(8)
F3 0.084(3) 0.042(2) 0.076(3) 0.011(2) 0.050(2) 0.007(2)
N7 0.053(2) 0.042(2) 0.042(2) -0.001(2) 0.022(2) 0.010(2)
N8 0.084(3) 0.067(3) 0.066(2) 0.005(2) 0.040(2) 0.002(2)
N9 0.053(3) 0.050(3) 0.074(3) 0.007(2) 0.037(2) -0.004(2)
C27 0.064(3) 0.046(3) 0.063(2) 0.004(2) 0.041(2) 0.006(2)
C28 0.043(2) 0.037(2) 0.038(2) -0.0040(19) 0.0182(19) 0.005(2)
C29 0.047(3) 0.038(2) 0.047(3) -0.001(2) 0.024(2) 0.003(2)
C30 0.042(3) 0.032(2) 0.051(3) -0.007(2) 0.021(2) 0.002(2)
C31 0.034(3) 0.041(3) 0.045(3) -0.008(2) 0.019(2) 0.000(2)
C32 0.044(3) 0.039(2) 0.045(3) -0.005(2) 0.022(2) -0.004(2)
C33 0.049(3) 0.038(3) 0.044(3) -0.005(2) 0.021(2) 0.001(2)
C34 0.084(3) 0.067(3) 0.067(3) -0.001(3) 0.033(2) 0.004(3)
C35 0.073(4) 0.073(4) 0.064(3) 0.001(3) 0.037(3) -0.007(3)
C36 0.103(4) 0.071(3) 0.085(4) 0.010(3) 0.031(3) 0.007(3)
C37 0.052(3) 0.051(3) 0.069(3) 0.004(3) 0.031(3) 0.005(3)
C38 0.059(4) 0.073(5) 0.092(5) 0.010(4) 0.038(4) 0.016(4)
C39 0.101(6) 0.082(6) 0.070(4) -0.013(4) 0.020(5) 0.029(5)

loop_
_atom_type_symbol
_atom_type_description
_atom_type_scat_dispersion_real
_atom_type_scat_dispersion_imag
_atom_type_scat_source
C C 0.0033 0.0016 'International Tables Vol C Tables 4.2.6.8 and 6.1.1.4'
H H 0.0000 0.0000 'International Tables Vol C Tables 4.2.6.8 and 6.1.1.4'
N N 0.0061 0.0033 'International Tables Vol C Tables 4.2.6.8 and 6.1.1.4'
F F 0.0171 0.0103 'International Tables Vol C Tables 4.2.6.8 and 6.1.1.4'
Cl Cl 0.1484 0.1585 'International Tables Vol C Tables 4.2.6.8 and 6.1.1.4'
Pd Pd -0.9988 1.0072 'International Tables Vol C Tables 4.2.6.8 and 6.1.1.4'
I I -0.4742 1.8119 'International Tables Vol C Tables 4.2.6.8 and 6.1.1.4'

loop_
_geom_angle_atom_site_label_1
_geom_angle_atom_site_label_2
_geom_angle_atom_site_label_3
_geom_angle
_geom_angle_site_symmetry_1
_geom_angle_site_symmetry_3
N1 Pd1 N4 178.3(2) . .
N1 Pd1 Cl2 88.85(16) . .
N4 Pd1 Cl2 89.60(16) . .
N1 Pd1 Cl1 89.75(15) . .
N4 Pd1 Cl1 91.86(16) . .
Cl2 Pd1 Cl1 173.87(6) . .
C1 N1 C2 120.1(5) . .
C1 N1 Pd1 122.3(4) . .
C2 N1 Pd1 117.6(4) . .
C1 N2 C8 125.8(5) . .
C1 N2 H2N 117(5) . .
C8 N2 H2N 106(5) . .
C1 N3 C11 123.8(5) . .
C1 N3 H3N 111(5) . .
C11 N3 H3N 119(5) . .
C14 N4 C15 121.7(5) . .
C14 N4 Pd1 119.7(4) . .
C15 N4 Pd1 118.6(4) . .
C14 N5 C21 128.6(6) . .
C14 N5 H5N 116(6) . .
C21 N5 H5N 113(6) . .
C14 N6 C24 127.0(5) . .
C14 N6 H6N 117(5) . .
C24 N6 H6N 115(5) . .
N3 C1 N1 122.3(5) . .
N3 C1 N2 120.3(5) . .
N1 C1 N2 117.3(5) . .
C7 C2 C3 117.1(5) . .
C7 C2 N1 121.4(6) . .
C3 C2 N1 121.2(6) . .
F1 C3 C4 118.2(6) . .
F1 C3 C2 118.5(5) . .
C4 C3 C2 123.3(6) . .
C5 C4 C3 117.8(6) . .
C5 C4 H4 121.1 . .
C3 C4 H4 121.1 . .
C4 C5 C6 121.1(6) . .
C4 C5 I1 119.0(5) . .
C6 C5 I1 119.9(5) . .
C5 C6 C7 120.1(6) . .
C5 C6 H6 119.9 . .
C7 C6 H6 119.9 . .
C6 C7 C2 120.7(6) . .
C6 C7 H7 119.6 . .
C2 C7 H7 119.6 . .
N2 C8 C10 109.5(6) . .
N2 C8 C9 110.0(5) . .
C10 C8 C9 111.9(6) . .
N2 C8 H8 108.5 . .
C10 C8 H8 108.5 . .
C9 C8 H8 108.5 . .
C8 C9 H9A 109.5 . .
C8 C9 H9B 109.5 . .
H9A C9 H9B 109.5 . .
C8 C9 H9C 109.5 . .
H9A C9 H9C 109.5 . .
H9B C9 H9C 109.5 . .
C8 C10 H10A 109.5 . .
C8 C10 H10B 109.5 . .
H10A C10 H10B 109.5 . .
C8 C10 H10C 109.5 . .
H10A C10 H10C 109.5 . .
H10B C10 H10C 109.5 . .
N3 C11 C12 109.4(6) . .
N3 C11 C13 111.3(6) . .
C12 C11 C13 112.5(7) . .
N3 C11 H11 107.8 . .
C12 C11 H11 107.8 . .
C13 C11 H11 107.8 . .
C11 C12 H12A 109.5 . .
C11 C12 H12B 109.5 . .
H12A C12 H12B 109.5 . .
C11 C12 H12C 109.5 . .
H12A C12 H12C 109.5 . .
H12B C12 H12C 109.5 . .
C11 C13 H13A 109.5 . .
C11 C13 H13B 109.5 . .
H13A C13 H13B 109.5 . .
C11 C13 H13C 109.5 . .
H13A C13 H13C 109.5 . .
H13B C13 H13C 109.5 . .
N6 C14 N4 125.1(6) . .
N6 C14 N5 119.8(6) . .
N4 C14 N5 115.0(6) . .
C16 C15 C20 115.9(6) . .
C16 C15 N4 123.2(5) . .
C20 C15 N4 120.9(6) . .
F2 C16 C17 117.9(6) . .
F2 C16 C15 118.6(6) . .
C17 C16 C15 123.4(6) . .
C16 C17 C18 118.8(6) . .
C16 C17 H17 120.6 . .
C18 C17 H17 120.6 . .
C19 C18 C17 119.3(6) . .
C19 C18 I2 119.7(5) . .
C17 C18 I2 120.9(5) . .
C18 C19 C20 120.4(6) . .
C18 C19 H19 119.8 . .
C20 C19 H19 119.8 . .
C15 C20 C19 121.8(6) . .
C15 C20 H20 119.1 . .
C19 C20 H20 119.1 . .
N5 C21 C23 110.8(7) . .
N5 C21 C22 106.8(6) . .
C23 C21 C22 112.0(7) . .
N5 C21 H21 109.1 . .
C23 C21 H21 109.1 . .
C22 C21 H21 109.1 . .
C21 C22 H22A 109.5 . .
C21 C22 H22B 109.5 . .
H22A C22 H22B 109.5 . .
C21 C22 H22C 109.5 . .
H22A C22 H22C 109.5 . .
H22B C22 H22C 109.5 . .
C21 C23 H23A 109.5 . .
C21 C23 H23B 109.5 . .
H23A C23 H23B 109.5 . .
C21 C23 H23C 109.5 . .
H23A C23 H23C 109.5 . .
H23B C23 H23C 109.5 . .
N6 C24 C25 111.1(6) . .
N6 C24 C26 108.4(6) . .
C25 C24 C26 110.9(6) . .
N6 C24 H24 108.8 . .
C25 C24 H24 108.8 . .
C26 C24 H24 108.8 . .
C24 C25 H25A 109.5 . .
C24 C25 H25B 109.5 . .
H25A C25 H25B 109.5 . .
C24 C25 H25C 109.5 . .
H25A C25 H25C 109.5 . .
H25B C25 H25C 109.5 . .
C24 C26 H26A 109.5 . .
C24 C26 H26B 109.5 . .
H26A C26 H26B 109.5 . .
C24 C26 H26C 109.5 . .
H26A C26 H26C 109.5 . .
H26B C26 H26C 109.5 . .
N7 Pd2 N7 180.000(1) 3_666 .
N7 Pd2 Cl3 88.81(16) 3_666 3_666
N7 Pd2 Cl3 91.19(16) . 3_666
N7 Pd2 Cl3 91.19(16) 3_666 .
N7 Pd2 Cl3 88.81(16) . .
Cl3 Pd2 Cl3 180.0 3_666 .
C27 N7 C28 118.4(6) . .
C27 N7 Pd2 122.5(5) . .
C28 N7 Pd2 117.3(4) . .
C27 N8 C34 125.6(8) . .
C27 N8 H8N 105.3 . .
C34 N8 H8N 104.9 . .
C27 N9 C37 124.0(7) . .
C27 N9 H9N 116(6) . .
C37 N9 H9N 114(6) . .
N8 C27 N9 111.9(7) . .
N8 C27 N7 125.8(8) . .
N9 C27 N7 122.3(7) . .
C29 C28 C33 116.1(6) . .
C29 C28 N7 121.5(6) . .
C33 C28 N7 122.3(6) . .
F3 C29 C30 118.2(6) . .
F3 C29 C28 118.3(6) . .
C30 C29 C28 123.5(6) . .
C29 C30 C31 118.6(6) . .
C29 C30 H30 120.7 . .
C31 C30 H30 120.7 . .
C30 C31 C32 120.7(6) . .
C30 C31 I3 120.1(5) . .
C32 C31 I3 119.1(5) . .
C33 C32 C31 118.5(6) . .
C33 C32 H32 120.7 . .
C31 C32 H32 120.7 . .
C32 C33 C28 122.4(6) . .
C32 C33 H33 118.8 . .
C28 C33 H33 118.8 . .
N8 C34 C36 110.7(8) . .
N8 C34 C35 107.4(7) . .
C36 C34 C35 109.1(8) . .
N8 C34 H34 109.9 . .
C36 C34 H34 109.9 . .
C35 C34 H34 109.9 . .
C34 C35 H35A 109.5 . .
C34 C35 H35B 109.5 . .
H35A C35 H35B 109.5 . .
C34 C35 H35C 109.5 . .
H35A C35 H35C 109.5 . .
H35B C35 H35C 109.5 . .
C34 C36 H36A 109.5 . .
C34 C36 H36B 109.5 . .
H36A C36 H36B 109.5 . .
C34 C36 H36C 109.5 . .
H36A C36 H36C 109.5 . .
H36B C36 H36C 109.5 . .
N9 C37 C38 110.4(7) . .
N9 C37 C39 111.9(7) . .
C38 C37 C39 112.0(8) . .
N9 C37 H37 107.4 . .
C38 C37 H37 107.4 . .
C39 C37 H37 107.4 . .
C37 C38 H38A 109.5 . .
C37 C38 H38B 109.5 . .
H38A C38 H38B 109.5 . .
C37 C38 H38C 109.5 . .
H38A C38 H38C 109.5 . .
H38B C38 H38C 109.5 . .
C37 C39 H39A 109.5 . .
C37 C39 H39B 109.5 . .
H39A C39 H39B 109.5 . .
C37 C39 H39C 109.5 . .
H39A C39 H39C 109.5 . .
H39B C39 H39C 109.5 . .

loop_
_geom_bond_atom_site_label_1
_geom_bond_atom_site_label_2
_geom_bond_distance
_geom_bond_site_symmetry_2
I1 C5 2.106(6) .
I2 C18 2.095(6) .
Pd1 N1 2.012(5) .
Pd1 N4 2.025(5) .
Pd1 Cl2 2.3136(17) .
Pd1 Cl1 2.3318(16) .
F1 C3 1.345(8) .
F2 C16 1.356(7) .
N1 C1 1.338(7) .
N1 C2 1.412(7) .
N2 C1 1.342(8) .
N2 C8 1.482(7) .
N2 H2N 0.849(5) .
N3 C1 1.326(8) .
N3 C11 1.473(8) .
N3 H3N 0.849(5) .
N4 C14 1.339(8) .
N4 C15 1.415(8) .
N5 C14 1.345(8) .
N5 C21 1.454(8) .
N5 H5N 0.851(5) .
N6 C14 1.322(8) .
N6 C24 1.466(9) .
N6 H6N 0.850(5) .
C2 C7 1.394(9) .
C2 C3 1.395(9) .
C3 C4 1.384(9) .
C4 C5 1.379(9) .
C4 H4 0.9500 .
C5 C6 1.383(10) .
C6 C7 1.386(8) .
C6 H6 0.9500 .
C7 H7 0.9500 .
C8 C10 1.503(9) .
C8 C9 1.513(10) .
C8 H8 1.0000 .
C9 H9A 0.9800 .
C9 H9B 0.9800 .
C9 H9C 0.9800 .
C10 H10A 0.9800 .
C10 H10B 0.9800 .
C10 H10C 0.9800 .
C11 C12 1.511(10) .
C11 C13 1.513(10) .
C11 H11 1.0000 .
C12 H12A 0.9800 .
C12 H12B 0.9800 .
C12 H12C 0.9800 .
C13 H13A 0.9800 .
C13 H13B 0.9800 .
C13 H13C 0.9800 .
C15 C16 1.376(9) .
C15 C20 1.379(8) .
C16 C17 1.373(9) .
C17 C18 1.381(9) .
C17 H17 0.9500 .
C18 C19 1.363(9) .
C19 C20 1.380(9) .
C19 H19 0.9500 .
C20 H20 0.9500 .
C21 C23 1.505(11) .
C21 C22 1.516(11) .
C21 H21 1.0000 .
C22 H22A 0.9800 .
C22 H22B 0.9800 .
C22 H22C 0.9800 .
C23 H23A 0.9800 .
C23 H23B 0.9800 .
C23 H23C 0.9800 .
C24 C25 1.506(10) .
C24 C26 1.529(10) .
C24 H24 1.0000 .
C25 H25A 0.9800 .
C25 H25B 0.9800 .
C25 H25C 0.9800 .
C26 H26A 0.9800 .
C26 H26B 0.9800 .
C26 H26C 0.9800 .
I3 C31 2.105(6) .
Pd2 N7 2.045(6) 3_666
Pd2 N7 2.045(6) .
Pd2 Cl3 2.3054(16) 3_666
Pd2 Cl3 2.3054(16) .
F3 C29 1.349(8) .
N7 C27 1.344(9) .
N7 C28 1.423(8) .
N8 C27 1.340(9) .
N8 C34 1.372(11) .
N8 H8N 0.9200 .
N9 C27 1.341(10) .
N9 C37 1.465(10) .
N9 H9N 0.850(5) .
C28 C29 1.376(9) .
C28 C33 1.389(9) .
C29 C30 1.369(9) .
C30 C31 1.375(9) .
C30 H30 0.9500 .
C31 C32 1.383(9) .
C32 C33 1.382(9) .
C32 H32 0.9500 .
C33 H33 0.9500 .
C34 C36 1.531(12) .
C34 C35 1.575(11) .
C34 H34 1.0000 .
C35 H35A 0.9800 .
C35 H35B 0.9800 .
C35 H35C 0.9800 .
C36 H36A 0.9800 .
C36 H36B 0.9800 .
C36 H36C 0.9800 .
C37 C38 1.495(10) .
C37 C39 1.512(11) .
C37 H37 1.0000 .
C38 H38A 0.9800 .
C38 H38B 0.9800 .
C38 H38C 0.9800 .
C39 H39A 0.9800 .
C39 H39B 0.9800 .
C39 H39C 0.9800 .

loop_
_geom_hbond_atom_site_label_D
_geom_hbond_atom_site_label_H
_geom_hbond_atom_site_label_A
_geom_hbond_distance_DH
_geom_hbond_distance_HA
_geom_hbond_distance_DA
_geom_hbond_angle_DHA
_geom_hbond_site_symmetry_A
N9 H9N Cl1 0.850(5) 2.76(3) 3.564(6) 158(8) 1_545
N8 H8N Cl1 0.92 2.86 3.634(8) 143.2 1_545
N6 H6N Cl3 0.850(5) 2.75(4) 3.526(6) 153(7) .
N5 H5N Cl1 0.851(5) 2.58(4) 3.350(6) 151(7) .
N3 H3N Cl2 0.849(5) 2.55(2) 3.358(5) 161(6) 2
N2 H2N I1 0.849(5) 3.25(4) 3.983(5) 145(6) 4_586

loop_
_geom_torsion_atom_site_label_1
_geom_torsion_atom_site_label_2
_geom_torsion_atom_site_label_3
_geom_torsion_atom_site_label_4
_geom_torsion
_geom_torsion_site_symmetry_1
Cl2 Pd1 N1 C1 77.7(5) .
Cl1 Pd1 N1 C1 -108.3(5) .
Cl2 Pd1 N1 C2 -100.3(4) .
Cl1 Pd1 N1 C2 73.7(4) .
Cl2 Pd1 N4 C14 90.6(5) .
Cl1 Pd1 N4 C14 -83.4(5) .
Cl2 Pd1 N4 C15 -89.5(5) .
Cl1 Pd1 N4 C15 96.5(5) .
C11 N3 C1 N1 45.2(9) .
C11 N3 C1 N2 -136.0(6) .
C2 N1 C1 N3 29.1(9) .
Pd1 N1 C1 N3 -148.9(5) .
C2 N1 C1 N2 -149.8(6) .
Pd1 N1 C1 N2 32.3(8) .
C8 N2 C1 N3 34.2(10) .
C8 N2 C1 N1 -146.9(6) .
C1 N1 C2 C7 -131.7(7) .
Pd1 N1 C2 C7 46.4(7) .
C1 N1 C2 C3 54.3(9) .
Pd1 N1 C2 C3 -127.6(5) .
C7 C2 C3 F1 -177.9(6) .
N1 C2 C3 F1 -3.7(9) .
C7 C2 C3 C4 0.8(10) .
N1 C2 C3 C4 175.1(6) .
F1 C3 C4 C5 178.7(6) .
C2 C3 C4 C5 -0.1(10) .
C3 C4 C5 C6 -0.6(10) .
C3 C4 C5 I1 -178.5(5) .
C4 C5 C6 C7 0.5(10) .
I1 C5 C6 C7 178.4(5) .
C5 C6 C7 C2 0.3(10) .
C3 C2 C7 C6 -0.9(9) .
N1 C2 C7 C6 -175.2(6) .
C1 N2 C8 C10 -139.9(7) .
C1 N2 C8 C9 96.7(8) .
C1 N3 C11 C12 106.4(7) .
C1 N3 C11 C13 -128.6(7) .
C24 N6 C14 N4 26.8(11) .
C24 N6 C14 N5 -151.1(7) .
C15 N4 C14 N6 29.6(10) .
Pd1 N4 C14 N6 -150.5(6) .
C15 N4 C14 N5 -152.3(6) .
Pd1 N4 C14 N5 27.5(8) .
C21 N5 C14 N6 6.3(12) .
C21 N5 C14 N4 -171.8(7) .
C14 N4 C15 C16 46.3(10) .
Pd1 N4 C15 C16 -133.6(6) .
C14 N4 C15 C20 -136.8(7) .
Pd1 N4 C15 C20 43.4(8) .
C20 C15 C16 F2 -176.2(6) .
N4 C15 C16 F2 0.9(10) .
C20 C15 C16 C17 6.5(10) .
N4 C15 C16 C17 -176.5(7) .
F2 C16 C17 C18 179.3(6) .
C15 C16 C17 C18 -3.3(11) .
C16 C17 C18 C19 -1.7(11) .
C16 C17 C18 I2 174.2(5) .
C17 C18 C19 C20 3.3(11) .
I2 C18 C19 C20 -172.6(5) .
C16 C15 C20 C19 -4.7(10) .
N4 C15 C20 C19 178.1(6) .
C18 C19 C20 C15 0.0(11) .
C14 N5 C21 C23 -89.5(9) .
C14 N5 C21 C22 148.3(8) .
C14 N6 C24 C25 108.6(8) .
C14 N6 C24 C26 -129.3(8) .
Cl3 Pd2 N7 C27 127.0(6) 3_666
Cl3 Pd2 N7 C27 -53.0(6) .
Cl3 Pd2 N7 C28 -68.4(4) 3_666
Cl3 Pd2 N7 C28 111.6(4) .
C34 N8 C27 N9 150.8(8) .
C34 N8 C27 N7 -30.8(13) .
C37 N9 C27 N8 134.6(7) .
C37 N9 C27 N7 -43.8(11) .
C28 N7 C27 N8 152.5(7) .
Pd2 N7 C27 N8 -43.1(10) .
C28 N7 C27 N9 -29.3(10) .
Pd2 N7 C27 N9 135.1(6) .
C27 N7 C28 C29 -56.5(9) .
Pd2 N7 C28 C29 138.3(6) .
C27 N7 C28 C33 128.7(7) .
Pd2 N7 C28 C33 -36.5(8) .
C33 C28 C29 F3 176.1(6) .
N7 C28 C29 F3 0.9(10) .
C33 C28 C29 C30 -4.4(10) .
N7 C28 C29 C30 -179.6(6) .
F3 C29 C30 C31 -178.8(6) .
C28 C29 C30 C31 1.7(10) .
C29 C30 C31 C32 1.1(10) .
C29 C30 C31 I3 -175.6(5) .
C30 C31 C32 C33 -1.0(10) .
I3 C31 C32 C33 175.8(5) .
C31 C32 C33 C28 -2.0(10) .
C29 C28 C33 C32 4.5(10) .
N7 C28 C33 C32 179.6(6) .
C27 N8 C34 C36 -93.9(11) .
C27 N8 C34 C35 147.1(8) .
C27 N9 C37 C38 -101.4(9) .
C27 N9 C37 C39 133.1(8) .
